data_4131977
loop_
_publ_author_name
'Karak, Suvendu'
'Kumar, Sushil'
'Pachfule, Pradip'
'Banerjee, Rahul'

_publ_section_title
;
 Porosity Prediction through Hydrogen Bonding in Covalent Organic
 Frameworks.
;
_journal_issue 15
_journal_name_full 'Journal of the American Chemical Society'
_journal_page_first 5138
_journal_page_last 5145
_journal_paper_doi 10.1021/jacs.7b13558
_journal_volume 140
_journal_year 2018
_chemical_formula_moiety 'C14 H18 N2 O2, 2(C7 H7 O3 S)'
_chemical_formula_sum 'C28 H32 N2 O8 S2'
_chemical_formula_weight 588.67
_space_group_crystal_system monoclinic
_space_group_IT_number 15
_space_group_name_Hall '-C 2yc'
_space_group_name_H-M_alt 'C 1 2/c 1'
_atom_sites_solution_hydrogens mixed
_audit_creation_method SHELXL-2016/6
_cell_angle_alpha 90
_cell_angle_beta 101.161(6)
_cell_angle_gamma 90
_cell_formula_units_Z 4
_cell_length_a 21.8681(14)
_cell_length_b 5.6881(3)
_cell_length_c 23.3203(15)
_cell_measurement_reflns_used 2503
_cell_measurement_temperature 293(2)
_cell_measurement_theta_max 25.00
_cell_measurement_theta_min 3.60
_cell_volume 2845.9(3)
_computing_structure_refinement 'SHELXL-2016/6 (Sheldrick, 2016)'
_diffrn_ambient_temperature 293(2)
_diffrn_measured_fraction_theta_full 0.998
_diffrn_measured_fraction_theta_max 0.998
_diffrn_measurement_device_type 'Supernova (Mo) X-ray source'
_diffrn_measurement_method '\w scans'
_diffrn_radiation_type MoK\a
_diffrn_radiation_wavelength 0.71073
_diffrn_reflns_av_R_equivalents 0.0762
_diffrn_reflns_av_unetI/netI 0.0837
_diffrn_reflns_Laue_measured_fraction_full 0.998
_diffrn_reflns_Laue_measured_fraction_max 0.998
_diffrn_reflns_limit_h_max 25
_diffrn_reflns_limit_h_min -26
_diffrn_reflns_limit_k_max 6
_diffrn_reflns_limit_k_min -6
_diffrn_reflns_limit_l_max 26
_diffrn_reflns_limit_l_min -27
_diffrn_reflns_number 5349
_diffrn_reflns_point_group_measured_fraction_full 0.998
_diffrn_reflns_point_group_measured_fraction_max 0.998
_diffrn_reflns_theta_full 25.000
_diffrn_reflns_theta_max 25.000
_diffrn_reflns_theta_min 3.562
_diffrn_source 'fine focus sealed tube'
_exptl_absorpt_coefficient_mu 0.240
_exptl_absorpt_correction_T_max 0.960
_exptl_absorpt_correction_T_min 0.942
_exptl_absorpt_correction_type multi-scan
_exptl_absorpt_process_details crysalispro
_exptl_crystal_colour colorless
_exptl_crystal_density_diffrn 1.374
_exptl_crystal_description block
_exptl_crystal_F_000 1240
_exptl_crystal_size_max 0.250
_exptl_crystal_size_mid 0.220
_exptl_crystal_size_min 0.170
_refine_diff_density_max 0.480
_refine_diff_density_min -0.556
_refine_diff_density_rms 0.141
_refine_ls_extinction_method none
_refine_ls_goodness_of_fit_ref 1.090
_refine_ls_hydrogen_treatment mixed
_refine_ls_matrix_type full
_refine_ls_number_parameters 193
_refine_ls_number_reflns 2503
_refine_ls_number_restraints 1
_refine_ls_restrained_S_all 1.090
_refine_ls_R_factor_all 0.0942
_refine_ls_R_factor_gt 0.0783
_refine_ls_shift/su_max 0.000
_refine_ls_shift/su_mean 0.000
_refine_ls_structure_factor_coef Fsqd
_refine_ls_weighting_details 'w=1/[\s^2^(Fo^2^)+(0.1352P)^2^+0.2685P] where P=(Fo^2^+2Fc^2^)/3'
_refine_ls_weighting_scheme calc
_refine_ls_wR_factor_gt 0.2127
_refine_ls_wR_factor_ref 0.2354
_reflns_Friedel_coverage 0.000
_reflns_number_gt 1871
_reflns_number_total 2503
_reflns_threshold_expression 'I > 2\s(I)'
_cod_data_source_file ja7b13558_si_002.cif
_cod_data_source_block PTSA-BD-(OMe)2
_cod_original_sg_symbol_H-M 'C 2/c'
_cod_database_code 4131977
_shelx_shelxl_version_number 2016/6
_shelx_space_group_comment
;
The symmetry employed for this shelxl refinement is uniquely defined
by the following loop, which should always be used as a source of
symmetry information in preference to the above space-group names.
They are only intended as comments.
;
_shelx_estimated_absorpt_t_min 0.943
_shelx_estimated_absorpt_t_max 0.960

loop_
_space_group_symop_operation_xyz
'x, y, z'
'-x, y, -z+1/2'
'x+1/2, y+1/2, z'
'-x+1/2, y+1/2, -z+1/2'
'-x, -y, -z'
'x, -y, z-1/2'
'-x+1/2, -y+1/2, -z'
'x+1/2, -y+1/2, z-1/2'

loop_
_atom_site_label
_atom_site_type_symbol
_atom_site_fract_x
_atom_site_fract_y
_atom_site_fract_z
_atom_site_U_iso_or_equiv
_atom_site_adp_type
_atom_site_occupancy
_atom_site_site_symmetry_order
_atom_site_calc_flag
_atom_site_refinement_flags_posn
_atom_site_refinement_flags_adp
C1 C 0.5933(2) 0.2422(11) 0.2868(2) 0.0845(17) Uani 1 1 d . .
H1D H 0.574085 0.393875 0.279650 0.127 Uiso 1 1 calc R U
H1E H 0.561557 0.123553 0.283604 0.127 Uiso 1 1 calc R U
H1F H 0.618430 0.238746 0.325421 0.127 Uiso 1 1 calc R U
C2 C 0.63360(18) 0.1956(7) 0.24263(17) 0.0533(10) Uani 1 1 d . .
C3 C 0.63890(19) 0.3596(7) 0.19970(18) 0.0544(10) Uani 1 1 d . .
H3 H 0.617067 0.500487 0.198359 0.065 Uiso 1 1 calc R U
C4 C 0.67566(18) 0.3184(6) 0.15919(16) 0.0490(10) Uani 1 1 d . .
H4 H 0.679398 0.431890 0.131355 0.059 Uiso 1 1 calc R U
C5 C 0.70699(17) 0.1075(6) 0.16009(15) 0.0392(9) Uani 1 1 d . .
C6 C 0.7030(2) -0.0571(6) 0.20278(17) 0.0480(10) Uani 1 1 d . .
H6 H 0.724805 -0.198006 0.204098 0.058 Uiso 1 1 calc R U
C7 C 0.6665(2) -0.0110(8) 0.24327(18) 0.0556(11) Uani 1 1 d . .
H7 H 0.663976 -0.122493 0.271899 0.067 Uiso 1 1 calc R U
C9 C 0.61982(16) -0.1540(6) -0.03829(15) 0.0378(8) Uani 1 1 d . .
C10 C 0.63437(17) -0.3456(7) -0.00256(18) 0.0516(10) Uani 1 1 d . .
H10 H 0.675826 -0.383531 0.012049 0.062 Uiso 1 1 calc R U
C11 C 0.58735(18) -0.4817(7) 0.01159(18) 0.0517(11) Uani 1 1 d . .
H11 H 0.597635 -0.612305 0.035504 0.062 Uiso 1 1 calc R U
C12 C 0.52555(16) -0.4293(5) -0.00875(16) 0.0382(8) Uani 1 1 d . .
C13 C 0.51152(17) -0.2374(6) -0.04628(16) 0.0423(9) Uani 1 1 d . .
H13 H 0.470089 -0.200848 -0.061418 0.051 Uiso 1 1 calc R U
C14 C 0.55806(16) -0.1014(6) -0.06123(15) 0.0373(8) Uani 1 1 d . .
C15 C 0.4881(2) 0.1388(8) -0.1282(2) 0.0681(13) Uani 1 1 d . .
H15A H 0.488552 0.276611 -0.151883 0.102 Uiso 1 1 calc R U
H15B H 0.472943 0.007489 -0.152738 0.102 Uiso 1 1 calc R U
H15C H 0.461313 0.164896 -0.100716 0.102 Uiso 1 1 calc R U
N1 N 0.66951(15) -0.0097(6) -0.05257(15) 0.0381(7) Uani 1 1 d D .
O1 O 0.75465(13) -0.2005(4) 0.10099(13) 0.0571(8) Uani 1 1 d . .
O2 O 0.72442(13) 0.1760(5) 0.05517(10) 0.0527(8) Uani 1 1 d . .
O3 O 0.81577(12) 0.1464(5) 0.13135(12) 0.0503(7) Uani 1 1 d . .
O4 O 0.54956(13) 0.0905(4) -0.09752(14) 0.0586(8) Uani 1 1 d . .
S1 S 0.75449(4) 0.05377(14) 0.10813(4) 0.0403(4) Uani 1 1 d . .
H1A H 0.689(2) 0.059(6) -0.019(2) 0.055(12) Uiso 1 1 d . .
H1B H 0.6916(18) -0.107(7) -0.0688(17) 0.043(11) Uiso 1 1 d . .
H1C H 0.6531(17) 0.107(5) -0.0790(13) 0.046(10) Uiso 1 1 d D .

loop_
_atom_site_aniso_label
_atom_site_aniso_U_11
_atom_site_aniso_U_22
_atom_site_aniso_U_33
_atom_site_aniso_U_23
_atom_site_aniso_U_13
_atom_site_aniso_U_12
C1 0.067(3) 0.132(5) 0.059(3) -0.023(3) 0.023(3) -0.013(3)
C2 0.046(2) 0.074(3) 0.039(2) -0.005(2) 0.0055(17) -0.011(2)
C3 0.053(2) 0.058(2) 0.053(3) -0.008(2) 0.011(2) 0.004(2)
C4 0.058(2) 0.046(2) 0.041(2) 0.0089(17) 0.0069(18) 0.0011(18)
C5 0.050(2) 0.0397(18) 0.0263(18) 0.0000(14) 0.0032(16) -0.0042(15)
C6 0.060(2) 0.044(2) 0.041(2) 0.0107(16) 0.0113(19) -0.0011(17)
C7 0.061(3) 0.068(2) 0.039(2) 0.014(2) 0.012(2) -0.007(2)
C9 0.0384(19) 0.0392(18) 0.0365(19) -0.0016(15) 0.0087(15) -0.0105(15)
C10 0.036(2) 0.061(2) 0.054(2) 0.017(2) -0.0009(18) -0.0035(18)
C11 0.042(2) 0.059(2) 0.050(2) 0.024(2) -0.0022(18) -0.0139(18)
C12 0.0350(19) 0.0428(19) 0.036(2) 0.0008(14) 0.0039(15) -0.0079(14)
C13 0.0342(18) 0.0441(18) 0.047(2) 0.0018(16) 0.0048(15) -0.0026(15)
C14 0.0379(19) 0.0387(17) 0.035(2) 0.0018(14) 0.0053(15) -0.0031(15)
C15 0.058(3) 0.066(3) 0.072(3) 0.026(2) -0.008(2) 0.004(2)
N1 0.0363(17) 0.0426(16) 0.0357(18) -0.0023(15) 0.0078(15) -0.0094(14)
O1 0.073(2) 0.0363(14) 0.069(2) -0.0067(12) 0.0318(16) -0.0049(12)
O2 0.0701(19) 0.0615(17) 0.0248(13) 0.0048(12) 0.0046(12) -0.0099(14)
O3 0.0490(16) 0.0566(15) 0.0453(16) 0.0026(13) 0.0095(12) -0.0133(13)
O4 0.0493(17) 0.0512(16) 0.073(2) 0.0260(14) 0.0053(15) -0.0048(12)
S1 0.0515(7) 0.0371(6) 0.0334(6) -0.0001(3) 0.0110(5) -0.0081(4)

loop_
_atom_type_symbol
_atom_type_description
_atom_type_scat_dispersion_real
_atom_type_scat_dispersion_imag
_atom_type_scat_source
C C 0.0033 0.0016 'International Tables Vol C Tables 4.2.6.8 and 6.1.1.4'
H H 0.0000 0.0000 'International Tables Vol C Tables 4.2.6.8 and 6.1.1.4'
N N 0.0061 0.0033 'International Tables Vol C Tables 4.2.6.8 and 6.1.1.4'
O O 0.0106 0.0060 'International Tables Vol C Tables 4.2.6.8 and 6.1.1.4'
S S 0.1246 0.1234 'International Tables Vol C Tables 4.2.6.8 and 6.1.1.4'

loop_
_geom_angle_atom_site_label_1
_geom_angle_atom_site_label_2
_geom_angle_atom_site_label_3
_geom_angle
_geom_angle_site_symmetry_3
C2 C1 H1D 109.5 .
C2 C1 H1E 109.5 .
H1D C1 H1E 109.5 .
C2 C1 H1F 109.5 .
H1D C1 H1F 109.5 .
H1E C1 H1F 109.5 .
C7 C2 C3 117.7(4) .
C7 C2 C1 121.2(4) .
C3 C2 C1 121.1(4) .
C4 C3 C2 121.5(4) .
C4 C3 H3 119.3 .
C2 C3 H3 119.3 .
C5 C4 C3 119.5(4) .
C5 C4 H4 120.2 .
C3 C4 H4 120.2 .
C4 C5 C6 120.0(3) .
C4 C5 S1 119.7(3) .
C6 C5 S1 120.3(3) .
C7 C6 C5 119.5(4) .
C7 C6 H6 120.3 .
C5 C6 H6 120.3 .
C2 C7 C6 121.8(4) .
C2 C7 H7 119.1 .
C6 C7 H7 119.1 .
C10 C9 C14 120.0(3) .
C10 C9 N1 119.5(3) .
C14 C9 N1 120.4(3) .
C9 C10 C11 119.7(3) .
C9 C10 H10 120.1 .
C11 C10 H10 120.1 .
C10 C11 C12 121.7(3) .
C10 C11 H11 119.2 .
C12 C11 H11 119.2 .
C11 C12 C13 117.9(3) .
C11 C12 C12 121.7(4) 5_645
C13 C12 C12 120.4(4) 5_645
C14 C13 C12 121.0(3) .
C14 C13 H13 119.5 .
C12 C13 H13 119.5 .
O4 C14 C13 125.8(3) .
O4 C14 C9 114.6(3) .
C13 C14 C9 119.6(3) .
O4 C15 H15A 109.5 .
O4 C15 H15B 109.5 .
H15A C15 H15B 109.5 .
O4 C15 H15C 109.5 .
H15A C15 H15C 109.5 .
H15B C15 H15C 109.5 .
C9 N1 H1A 107(3) .
C9 N1 H1B 104(2) .
H1A N1 H1B 116(4) .
C9 N1 H1C 110(2) .
H1A N1 H1C 109(3) .
H1B N1 H1C 110(3) .
C14 O4 C15 117.8(3) .
O3 S1 O1 112.51(17) .
O3 S1 O2 112.16(16) .
O1 S1 O2 112.78(17) .
O3 S1 C5 107.78(16) .
O1 S1 C5 105.36(16) .
O2 S1 C5 105.64(17) .

loop_
_geom_bond_atom_site_label_1
_geom_bond_atom_site_label_2
_geom_bond_distance
_geom_bond_site_symmetry_2
C1 C2 1.504(6) .
C1 H1D 0.9600 .
C1 H1E 0.9600 .
C1 H1F 0.9600 .
C2 C7 1.377(6) .
C2 C3 1.390(6) .
C3 C4 1.374(5) .
C3 H3 0.9300 .
C4 C5 1.380(5) .
C4 H4 0.9300 .
C5 C6 1.382(5) .
C5 S1 1.769(3) .
C6 C7 1.374(6) .
C6 H6 0.9300 .
C7 H7 0.9300 .
C9 C10 1.371(5) .
C9 C14 1.386(5) .
C9 N1 1.451(4) .
C10 C11 1.377(5) .
C10 H10 0.9300 .
C11 C12 1.376(5) .
C11 H11 0.9300 .
C12 C13 1.396(5) .
C12 C12 1.496(6) 5_645
C13 C14 1.376(5) .
C13 H13 0.9300 .
C14 O4 1.372(4) .
C15 O4 1.422(5) .
C15 H15A 0.9600 .
C15 H15B 0.9600 .
C15 H15C 0.9600 .
N1 H1A 0.91(5) .
N1 H1B 0.87(4) .
N1 H1C 0.930(19) .
O1 S1 1.456(3) .
O2 S1 1.458(3) .
O3 S1 1.444(3) .

loop_
_geom_torsion_atom_site_label_1
_geom_torsion_atom_site_label_2
_geom_torsion_atom_site_label_3
_geom_torsion_atom_site_label_4
_geom_torsion
_geom_torsion_site_symmetry_1
_geom_torsion_site_symmetry_4
C7 C2 C3 C4 -0.1(6) . .
C1 C2 C3 C4 180.0(4) . .
C2 C3 C4 C5 1.5(6) . .
C3 C4 C5 C6 -2.2(6) . .
C3 C4 C5 S1 -179.9(3) . .
C4 C5 C6 C7 1.5(6) . .
S1 C5 C6 C7 179.1(3) . .
C3 C2 C7 C6 -0.7(6) . .
C1 C2 C7 C6 179.3(4) . .
C5 C6 C7 C2 0.0(6) . .
C14 C9 C10 C11 -1.7(6) . .
N1 C9 C10 C11 179.3(4) . .
C9 C10 C11 C12 -0.7(7) . .
C10 C11 C12 C13 2.3(6) . .
C10 C11 C12 C12 -177.2(4) . 5_645
C11 C12 C13 C14 -1.6(5) . .
C12 C12 C13 C14 177.9(4) 5_645 .
C12 C13 C14 O4 -179.9(3) . .
C12 C13 C14 C9 -0.6(5) . .
C10 C9 C14 O4 -178.3(3) . .
N1 C9 C14 O4 0.6(5) . .
C10 C9 C14 C13 2.3(5) . .
N1 C9 C14 C13 -178.7(3) . .
C13 C14 O4 C15 -8.1(6) . .
C9 C14 O4 C15 172.6(4) . .
C4 C5 S1 O3 87.2(3) . .
C6 C5 S1 O3 -90.5(3) . .
C4 C5 S1 O1 -152.5(3) . .
C6 C5 S1 O1 29.9(4) . .
C4 C5 S1 O2 -32.9(3) . .
C6 C5 S1 O2 149.4(3) . .
